data_2012363
loop_
_publ_author_name
'Bakir, Mohammed'

_publ_section_title
;
 The optical sensor <i>fac</i>-tricarbonylchloro(di-2-pyridylmethanone
 <i>p</i>-nitrophenylhydrazone)rhenium(I) dimethyl sulfoxide solvate
;
_journal_issue 12
_journal_name_full 'Acta Crystallographica Section C'
_journal_page_first 1371
_journal_page_last 1373
_journal_paper_doi 10.1107/S0108270101013890
_journal_volume 57
_journal_year 2001
_chemical_formula_iupac '[Re Cl (C17 H13 N5 O2) (C O)3], C2 H6 O S'
_chemical_formula_moiety 'C20 H13 Cl N5 O5 Re, C2 H6 O S'
_chemical_formula_sum 'C22 H19 Cl N5 O6 Re S'
_chemical_formula_weight 703.13
_chemical_name_common fac-Re(CO)~3~(dpknph)Cl.dmso
_chemical_name_systematic
;
fac-Tricarbonylchloro(di-2-pyridylmethanone p-nitrophenylhydrazone)rhenium(I)
dimethyl sulfoxide solvate
;
_space_group_IT_number 15
_symmetry_cell_setting monoclinic
_symmetry_space_group_name_Hall '-C 2yc'
_symmetry_space_group_name_H-M 'C 1 2/c 1'
_atom_sites_solution_hydrogens geom
_atom_sites_solution_primary direct
_atom_sites_solution_secondary difmap
_audit_creation_method SHELXL-97
_cell_angle_alpha 90.00
_cell_angle_beta 116.408(7)
_cell_angle_gamma 90.00
_cell_formula_units_Z 8
_cell_length_a 21.104(2)
_cell_length_b 14.486(2)
_cell_length_c 18.962(2)
_cell_measurement_reflns_used 30
_cell_measurement_temperature 298(2)
_cell_measurement_theta_max 22.43
_cell_measurement_theta_min 10.65
_cell_volume 5192.0(11)
_computing_cell_refinement XSCANS
_computing_data_collection 'XSCANS (Siemens, 1996)'
_computing_data_reduction 'SHELXTL (Bruker, 1997)'
_computing_molecular_graphics SHELXTL
_computing_publication_material SHELXTL
_computing_structure_refinement 'SHELXL97 (Sheldrick, 1997)'
_computing_structure_solution 'SHELXS97 (Sheldrick, 1990)'
_diffrn_ambient_temperature 298(2)
_diffrn_measured_fraction_theta_full .996
_diffrn_measured_fraction_theta_max .996
_diffrn_measurement_device_type 'Bruker P4'
_diffrn_measurement_method 2\q/\w
_diffrn_radiation_monochromator graphite
_diffrn_radiation_source 'fine-focus sealed tube'
_diffrn_radiation_type MoK\a
_diffrn_radiation_wavelength .71073
_diffrn_reflns_av_R_equivalents .0266
_diffrn_reflns_av_sigmaI/netI .0328
_diffrn_reflns_limit_h_max 25
_diffrn_reflns_limit_h_min -1
_diffrn_reflns_limit_k_max 17
_diffrn_reflns_limit_k_min -1
_diffrn_reflns_limit_l_max 20
_diffrn_reflns_limit_l_min -22
_diffrn_reflns_number 5397
_diffrn_reflns_theta_full 25.00
_diffrn_reflns_theta_max 25.00
_diffrn_reflns_theta_min 1.77
_diffrn_standards_decay_% 0
_diffrn_standards_interval_count 97
_diffrn_standards_number 3
_exptl_absorpt_coefficient_mu 4.910
_exptl_absorpt_correction_T_max .188
_exptl_absorpt_correction_T_min .157
_exptl_absorpt_correction_type '\y scan'
_exptl_absorpt_process_details '(XSCANS; Bruker, 1996)'
_exptl_crystal_colour yellow-green
_exptl_crystal_density_diffrn 1.799
_exptl_crystal_density_method 'not measured'
_exptl_crystal_description irregular
_exptl_crystal_F_000 2736
_exptl_crystal_size_max .42
_exptl_crystal_size_mid .38
_exptl_crystal_size_min .34
_refine_diff_density_max .372
_refine_diff_density_min -.850
_refine_ls_extinction_method none
_refine_ls_goodness_of_fit_ref 1.081
_refine_ls_hydrogen_treatment mixed
_refine_ls_matrix_type full
_refine_ls_number_parameters 339
_refine_ls_number_reflns 4562
_refine_ls_number_restraints 0
_refine_ls_restrained_S_all 1.081
_refine_ls_R_factor_all .0335
_refine_ls_R_factor_gt .0266
_refine_ls_shift/su_max .002
_refine_ls_shift/su_mean .000
_refine_ls_structure_factor_coef Fsqd
_refine_ls_weighting_details 'calc w = 1/[\s^2^(Fo^2^)+(0.026P)^2^+8.0P] where P = (Fo^2^+2Fc^2^)/3'
_refine_ls_weighting_scheme calc
_refine_ls_wR_factor_gt .0607
_refine_ls_wR_factor_ref .0641
_reflns_number_gt 3969
_reflns_number_total 4562
_reflns_threshold_expression I>2\s(I)
_cod_data_source_file da1194.cif
_cod_data_source_block I
_cod_depositor_comments
;
 Removing duplicate rows from the ATOM_TYPE loop.

 Antanas Vaitkus,
 2018-08-07

The following automatic conversions were performed:

'_chemical_melting_point' value 'not measured' was changed to '?' -
the value is undefined or not given.

Automatic conversion script
Id: cif_fix_values 1715 2011-07-08 13:25:40Z adriana 
;
_cod_original_cell_volume 5192.0(10)
_cod_original_sg_symbol_H-M 'C 2/c'
_cod_database_code 2012363
_cod_database_fobs_code 2012363

loop_
_symmetry_equiv_pos_as_xyz
'x, y, z'
'-x, y, -z+1/2'
'x+1/2, y+1/2, z'
'-x+1/2, y+1/2, -z+1/2'
'-x, -y, -z'
'x, -y, z-1/2'
'-x+1/2, -y+1/2, -z'
'x+1/2, -y+1/2, z-1/2'

loop_
_atom_site_label
_atom_site_fract_x
_atom_site_fract_y
_atom_site_fract_z
_atom_site_U_iso_or_equiv
_atom_site_adp_type
_atom_site_calc_flag
_atom_site_refinement_flags
_atom_site_occupancy
_atom_site_disorder_assembly
_atom_site_disorder_group
_atom_site_type_symbol
Re1 .264771(8) .534013(12) .880100(9) .04002(7) Uani d . 1 . . Re
Cl1 .29956(7) .39331(9) .96173(8) .0638(3) Uani d . 1 . . Cl
N1 .37510(17) .5386(2) .89800(19) .0369(7) Uani d . 1 . . N
N2 .30833(19) .6044(3) .9944(2) .0465(8) Uani d . 1 . . N
C1 .1708(3) .5319(4) .8690(3) .0616(13) Uani d . 1 . . C
C2 .2359(2) .4629(4) .7857(3) .0542(11) Uani d . 1 . . C
C3 .2420(2) .6436(4) .8184(3) .0534(11) Uani d . 1 . . C
O1 .1137(2) .5325(3) .8630(3) .0916(14) Uani d . 1 . . O
O2 .2222(2) .4193(4) .7311(2) .0897(14) Uani d . 1 . . O
O3 .2270(2) .7070(3) .7778(2) .0802(12) Uani d . 1 . . O
C11 .4016(2) .4659(3) .8744(3) .0446(9) Uani d . 1 . . C
H11A .3737 .4135 .8548 .053 Uiso calc R 1 . . H
C12 .4682(2) .4672(3) .8785(3) .0488(10) Uani d . 1 . . C
H12A .4845 .4168 .8609 .059 Uiso calc R 1 . . H
C13 .5105(2) .5431(3) .9086(3) .0494(11) Uani d . 1 . . C
H13A .5559 .5448 .9123 .059 Uiso calc R 1 . . H
C14 .4842(2) .6167(3) .9332(2) .0441(10) Uani d . 1 . . C
H14A .5123 .6687 .9543 .053 Uiso calc R 1 . . H
C15 .4159(2) .6138(3) .9268(2) .0379(8) Uani d . 1 . . C
C .3890(2) .6892(3) .9588(2) .0400(9) Uani d . 1 . . C
C21 .2816(3) .5859(4) 1.0454(3) .0676(15) Uani d . 1 . . C
H21A .2458 .5422 1.0314 .081 Uiso calc R 1 . . H
C22 .3048(3) .6287(5) 1.1175(3) .0772(17) Uani d . 1 . . C
H22A .2856 .6135 1.1516 .093 Uiso calc R 1 . . H
C23 .3570(3) .6940(5) 1.1379(3) .0737(16) Uani d . 1 . . C
H23A .3733 .7249 1.1858 .088 Uiso calc R 1 . . H
C24 .3848(3) .7131(4) 1.0864(3) .0576(12) Uani d . 1 . . C
H24A .4207 .7566 1.0996 .069 Uiso calc R 1 . . H
C25 .3595(2) .6677(3) 1.0149(2) .0433(9) Uani d . 1 . . C
N3 .39610(19) .7769(2) .9520(2) .0444(8) Uani d . 1 . . N
N4 .4223(2) .8112(3) .9045(2) .0474(9) Uani d . 1 . . N
H4 .422(2) .777(3) .863(3) .055(14) Uiso d . 1 . . H
C31 .4247(2) .9072(3) .9001(2) .0433(9) Uani d . 1 . . C
C32 .4070(2) .9644(3) .9472(3) .0498(10) Uani d . 1 . . C
H32A .3942 .9393 .9841 .060 Uiso calc R 1 . . H
C33 .4086(3) 1.0587(3) .9388(3) .0574(12) Uani d . 1 . . C
H33A .3963 1.0977 .9698 .069 Uiso calc R 1 . . H
C34 .4284(2) 1.0951(3) .8845(3) .0548(12) Uani d . 1 . . C
C35 .4475(2) 1.0403(3) .8391(3) .0568(12) Uani d . 1 . . C
H35A .4616 1.0665 .8036 .068 Uiso calc R 1 . . H
C36 .4459(2) .9442(3) .8461(3) .0525(11) Uani d . 1 . . C
H36A .4587 .9058 .8153 .063 Uiso calc R 1 . . H
N5 .4294(2) 1.1951(3) .8765(3) .0723(14) Uani d . 1 . . N
O4 .4130(3) 1.2433(3) .9193(3) .118(2) Uani d . 1 . . O
O5 .4466(2) 1.2259(3) .8276(3) .0939(14) Uani d . 1 . . O
O6 .4230(3) .7309(4) .7719(2) .1154(19) Uani d . 1 . . O
S1 .39660(12) .68617(13) .69270(10) .0793(7) Uani d P .847(4) A 1 S
C4 .3052(5) .6638(7) .6605(5) .140(4) Uani d P .847(4) A 1 C
H4A .2996 .6156 .6921 .210 Uiso calc PR .847(4) A 1 H
H4B .2842 .6449 .6064 .210 Uiso calc PR .847(4) A 1 H
H4C .2822 .7188 .6657 .210 Uiso calc PR .847(4) A 1 H
C5 .3868(4) .7737(5) .6256(4) .095(2) Uani d P .847(4) A 1 C
H5A .4326 .7956 .6341 .143 Uiso calc PR .847(4) A 1 H
H5B .3603 .8237 .6327 .143 Uiso calc PR .847(4) A 1 H
H5C .3620 .7502 .5729 .143 Uiso calc PR .847(4) A 1 H
S1' .3543(7) .7550(8) .6972(6) .083(4) Uani d P .153(4) A 2 S
C4' .3052(5) .6638(7) .6605(5) .140(4) Uani d P .153(4) A 2 C
H4'A .2838 .6459 .6938 .210 Uiso calc PR .153(4) A 2 H
H4'B .3339 .6141 .6574 .210 Uiso calc PR .153(4) A 2 H
H4'C .2688 .6777 .6088 .210 Uiso calc PR .153(4) A 2 H
C5' .3868(4) .7737(5) .6256(4) .095(2) Uani d P .153(4) A 2 C
H5'A .4182 .8258 .6410 .143 Uiso calc PR .153(4) A 2 H
H5'B .3477 .7856 .5752 .143 Uiso calc PR .153(4) A 2 H
H5'C .4117 .7198 .6222 .143 Uiso calc PR .153(4) A 2 H

loop_
_atom_site_aniso_label
_atom_site_aniso_U_11
_atom_site_aniso_U_22
_atom_site_aniso_U_33
_atom_site_aniso_U_12
_atom_site_aniso_U_13
_atom_site_aniso_U_23
Re1 .03414(10) .04760(11) .04102(10) -.00310(8) .01916(7) -.00309(8)
Cl1 .0682(8) .0559(7) .0678(7) -.0105(6) .0306(6) .0110(6)
N1 .0338(16) .0377(18) .0405(17) -.0018(14) .0176(14) .0007(15)
N2 .048(2) .053(2) .0458(19) -.0042(18) .0276(17) -.0036(18)
C1 .047(3) .083(4) .062(3) -.005(3) .031(2) -.008(3)
C2 .039(2) .070(3) .055(3) .002(2) .022(2) -.008(3)
C3 .048(3) .064(3) .055(3) .009(2) .029(2) .001(2)
O1 .050(2) .132(4) .108(3) -.012(2) .049(2) -.012(3)
O2 .055(2) .135(4) .072(2) .001(2) .021(2) -.049(3)
O3 .085(3) .081(3) .086(3) .029(2) .048(2) .028(2)
C11 .046(2) .039(2) .050(2) -.0053(19) .021(2) -.008(2)
C12 .048(2) .046(2) .058(3) .009(2) .029(2) .002(2)
C13 .041(2) .053(3) .062(3) .005(2) .030(2) .008(2)
C14 .036(2) .043(2) .053(2) -.0044(18) .0207(19) -.001(2)
C15 .039(2) .042(2) .0353(19) .0004(17) .0184(17) .0025(17)
C .037(2) .039(2) .044(2) -.0058(17) .0186(18) -.0060(18)
C21 .069(3) .087(4) .065(3) -.024(3) .047(3) -.015(3)
C22 .089(4) .102(5) .064(3) -.021(4) .055(3) -.020(3)
C23 .075(4) .100(5) .056(3) -.008(3) .039(3) -.029(3)
C24 .057(3) .065(3) .058(3) -.010(2) .033(2) -.016(2)
C25 .045(2) .046(2) .044(2) .0003(19) .0249(19) -.0031(19)
N3 .0446(19) .042(2) .048(2) -.0036(16) .0227(17) .0004(16)
N4 .054(2) .043(2) .053(2) -.0005(17) .0305(19) -.0019(18)
C31 .037(2) .040(2) .047(2) -.0016(18) .0123(18) .0015(19)
C32 .051(2) .046(3) .050(2) .000(2) .020(2) -.002(2)
C33 .059(3) .043(3) .060(3) .001(2) .018(2) -.009(2)
C34 .049(3) .041(3) .057(3) -.005(2) .008(2) .001(2)
C35 .044(2) .058(3) .061(3) -.002(2) .017(2) .019(3)
C36 .049(3) .058(3) .055(3) -.002(2) .026(2) .001(2)
N5 .062(3) .045(3) .076(3) -.005(2) .001(2) .012(2)
O4 .184(6) .043(2) .118(4) .004(3) .058(4) -.009(3)
O5 .079(3) .068(3) .106(3) -.019(2) .015(3) .029(3)
O6 .154(5) .133(4) .051(2) .042(4) .038(3) -.012(3)
S1 .1192(16) .0656(11) .0626(10) .0243(10) .0489(11) -.0037(8)
C4 .180(10) .163(9) .124(7) -.066(8) .109(7) -.043(7)
C5 .106(5) .099(5) .073(4) -.008(4) .034(4) .009(4)
S1' .105(8) .087(8) .066(6) -.003(6) .046(6) -.015(5)
C4' .180(10) .163(9) .124(7) -.066(8) .109(7) -.043(7)
C5' .106(5) .099(5) .073(4) -.008(4) .034(4) .009(4)

loop_
_atom_type_symbol
_atom_type_description
_atom_type_scat_dispersion_real
_atom_type_scat_dispersion_imag
_atom_type_scat_source
C C .0033 .0016 'International Tables Vol C Tables 4.2.6.8 and 6.1.1.4'
H H .0000 .0000 'International Tables Vol C Tables 4.2.6.8 and 6.1.1.4'
O O .0106 .0060 'International Tables Vol C Tables 4.2.6.8 and 6.1.1.4'
N N .0061 .0033 'International Tables Vol C Tables 4.2.6.8 and 6.1.1.4'
S S .1246 .1234 'International Tables Vol C Tables 4.2.6.8 and 6.1.1.4'
Cl Cl .1484 .1585 'International Tables Vol C Tables 4.2.6.8 and 6.1.1.4'
Re Re -1.0185 7.2310 'International Tables Vol C Tables 4.2.6.8 and 6.1.1.4'

loop_
_geom_angle_atom_site_label_1
_geom_angle_atom_site_label_2
_geom_angle_atom_site_label_3
_geom_angle
_geom_angle_publ_flag
C1 Re1 C3 88.8(2) y
C1 Re1 C2 90.3(2) y
C3 Re1 C2 89.2(2) y
C1 Re1 N2 94.29(18) ?
C3 Re1 N2 95.75(17) y
C2 Re1 N2 173.34(17) y
C1 Re1 N1 177.59(17) ?
C3 Re1 N1 91.75(16) ?
C2 Re1 N1 92.06(16) y
N2 Re1 N1 83.32(12) y
C1 Re1 Cl1 93.50(17) ?
C3 Re1 Cl1 177.63(15) y
C2 Re1 Cl1 91.40(16) ?
N2 Re1 Cl1 83.52(10) ?
N1 Re1 Cl1 85.93(9) ?
C15 N1 C11 118.6(3) ?
C15 N1 Re1 122.0(3) ?
C11 N1 Re1 119.2(3) ?
C25 N2 C21 118.0(4) ?
C25 N2 Re1 122.4(3) ?
C21 N2 Re1 119.5(3) ?
O1 C1 Re1 178.5(5) ?
O2 C2 Re1 176.5(4) ?
O3 C3 Re1 176.6(4) ?
N1 C11 C12 122.1(4) ?
C13 C12 C11 119.7(4) ?
C12 C13 C14 118.5(4) ?
C13 C14 C15 120.3(4) ?
N1 C15 C14 120.7(4) ?
N1 C15 C 118.2(3) ?
C14 C15 C 120.8(4) ?
N3 C C15 127.1(4) ?
N3 C C25 112.4(4) ?
C15 C C25 119.9(4) ?
N2 C21 C22 123.2(5) ?
C23 C22 C21 118.5(5) ?
C22 C23 C24 118.8(5) ?
C23 C24 C25 120.0(5) ?
N2 C25 C24 121.5(4) ?
N2 C25 C 118.5(4) ?
C24 C25 C 120.0(4) ?
C N3 N4 122.0(4) y
H4 N4 N3 121(3) ?
H4 N4 C31 118(3) ?
N3 N4 C31 116.4(4) y
C32 C31 N4 122.1(4) ?
C32 C31 C36 120.6(4) ?
N4 C31 C36 117.3(4) ?
C33 C32 C31 119.5(5) ?
C32 C33 C34 119.8(5) ?
C35 C34 C33 121.7(4) ?
C35 C34 N5 119.5(5) ?
C33 C34 N5 118.9(5) ?
C34 C35 C36 119.6(5) ?
C31 C36 C35 118.8(5) ?
O5 N5 O4 124.0(5) y
O5 N5 C34 117.8(6) ?
O4 N5 C34 118.1(5) ?
S1 O6 S1' 53.2(4) ?
O6 S1 C5 106.8(3) ?
O6 S1 C4 106.6(4) ?
C5 S1 C4 97.1(4) ?

loop_
_geom_bond_atom_site_label_1
_geom_bond_atom_site_label_2
_geom_bond_site_symmetry_2
_geom_bond_distance
_geom_bond_publ_flag
Re1 C1 . 1.900(5) y
Re1 C3 . 1.902(5) y
Re1 C2 . 1.914(5) y
Re1 N2 . 2.193(4) y
Re1 N1 . 2.200(3) y
Re1 Cl1 . 2.4654(13) y
N1 C15 . 1.344(5) ?
N1 C11 . 1.359(5) ?
N2 C25 . 1.335(6) ?
N2 C21 . 1.346(6) ?
C1 O1 . 1.158(6) ?
C2 O2 . 1.135(6) ?
C3 O3 . 1.150(6) ?
C11 C12 . 1.373(6) ?
C12 C13 . 1.370(6) ?
C13 C14 . 1.376(6) ?
C14 C15 . 1.394(5) ?
C15 C . 1.478(6) ?
C N3 . 1.293(5) y
C C25 . 1.487(6) ?
C21 C22 . 1.377(7) ?
C22 C23 . 1.371(8) ?
C23 C24 . 1.372(7) ?
C24 C25 . 1.383(6) ?
N3 N4 . 1.345(5) y
N4 C31 . 1.394(6) y
N4 H4 . .93(5) y
C31 C32 . 1.385(6) ?
C31 C36 . 1.395(6) ?
C32 C33 . 1.377(7) ?
C33 C34 . 1.378(7) ?
C34 C35 . 1.358(7) ?
C34 N5 . 1.458(7) y
C35 C36 . 1.400(7) ?
N5 O5 . 1.220(6) y
N5 O4 . 1.232(7) y
O6 S1 . 1.498(4) ?
O6 S1' . 1.550(13) ?
S1 C5 . 1.743(7) ?
S1 C4 . 1.776(9) ?

loop_
_geom_hbond_atom_site_label_D
_geom_hbond_atom_site_label_H
_geom_hbond_atom_site_label_A
_geom_hbond_site_symmetry_A
_geom_hbond_distance_DH
_geom_hbond_distance_HA
_geom_hbond_distance_DA
_geom_hbond_angle_DHA
N4 H4 O6 . .93(5) 1.85(5) 2.775(5) 169(4)
C5 H5C Cl1 6_565 .96 2.83 3.716(7) 153
C4 H4C O3 . .96 2.85 3.364(8) 115
C14 H14A O4 5_677 .93 2.55 3.353(7) 145
C24 H24A O5 5_677 .93 2.53 3.308(7) 142
C22 H22A O2 6_566 .93 2.47 3.393(6) 174
C23 H23A O5 6_576 .93 2.54 3.436(7) 163
